data_4322739
loop_
_publ_author_name
'J. Mattheus Botha'
'Keisuke Umakoshi'
'Yoichi Sasaki'
'Gert J. Lamprecht'

_publ_contact_author
;    Dr. Keisuke Umakoshi
    Division of Chemistry
    Graduate School of Science
    Hokkaido University
    Kita-ku, Sapporo 060
    Japan
;
_publ_contact_author_email umakoshi@science.hokudai.ac.jp
_publ_contact_author_fax +81-11-706-3447
_publ_contact_author_phone +81-11-706-3818
_publ_section_title
;
 Chelation Processes to an Oxorhenium(V) Center by N,N,N,O-Tetradentate
 and N,N,O-Tridentate Ligands As Verified by Structural and Mechanistic
 Studies of Intermediate Species
;
_journal_name_full 'Inorganic Chemistry'
_journal_page_first 1609
_journal_page_last 1615
_journal_paper_doi 10.1021/ic971477n
_journal_volume 37
_journal_year 1998
_chemical_formula_sum 'C14 H16 Cl2 N3 O2 Re'
_chemical_formula_weight 515.41
_space_group_IT_number 4
_symmetry_cell_setting monoclinic
_symmetry_Int_Tables_number 4
_symmetry_space_group_name_Hall 'P 2yb'
_symmetry_space_group_name_H-M 'P 1 21 1'
_cell_angle_alpha 90
_cell_angle_beta 105.00(2)
_cell_angle_gamma 90
_cell_formula_units_Z 2
_cell_length_a 6.577(1)
_cell_length_b 13.269(2)
_cell_length_c 9.686(2)
_cell_measurement_reflns_used 25
_cell_measurement_temperature 296.0
_cell_measurement_theta_max 15.0
_cell_measurement_theta_min 12.5
_cell_volume 816.5(3)
_computing_cell_refinement 'MSC/AFC Diffractometer Control'
_computing_data_collection 'MSC/AFC Diffractometer Control'
_computing_data_reduction teXsan
_computing_molecular_graphics ORTEP
_computing_publication_material teXsan
_computing_structure_refinement teXsan
_computing_structure_solution SIR92
_diffrn_ambient_temperature 296.2
_diffrn_measurement_device 'Rigaku AFC5R'
_diffrn_measurement_method '\w/2\q scans'
_diffrn_orient_matrix_UB_11 0.13579
_diffrn_orient_matrix_UB_12 0.02297
_diffrn_orient_matrix_UB_13 0.06553
_diffrn_orient_matrix_UB_21 0.06434
_diffrn_orient_matrix_UB_22 0.00375
_diffrn_orient_matrix_UB_23 -0.08277
_diffrn_orient_matrix_UB_31 -0.04687
_diffrn_orient_matrix_UB_32 0.07168
_diffrn_orient_matrix_UB_33 -0.01667
_diffrn_radiation_detector 'scintillation counter'
_diffrn_radiation_monochromator graphite
_diffrn_radiation_source 'Rigaku rotating anode'
_diffrn_radiation_type 'Mo K\a'
_diffrn_radiation_wavelength 0.71069
_diffrn_reflns_av_R_equivalents 0.025
_diffrn_reflns_av_sigmaI/netI 0.046
_diffrn_reflns_limit_h_max 9
_diffrn_reflns_limit_h_min 0
_diffrn_reflns_limit_k_max 18
_diffrn_reflns_limit_k_min 0
_diffrn_reflns_limit_l_max 13
_diffrn_reflns_limit_l_min -13
_diffrn_reflns_number 2683
_diffrn_reflns_reduction_process 'Lp corrections applied'
_diffrn_reflns_theta_max 30.01
_diffrn_reflns_theta_min 2.66
_diffrn_standards_decay_% 0.02
_diffrn_standards_interval_count 150
_diffrn_standards_number 3
_exptl_absorpt_coefficient_mu 7.780
_exptl_absorpt_correction_T_max 0.995
_exptl_absorpt_correction_T_min 0.574
_exptl_absorpt_correction_type '\y scans(North,Phillips & Mathews,1968)'
_exptl_crystal_colour blue
_exptl_crystal_density_diffrn 2.096
_exptl_crystal_density_meas ?
_exptl_crystal_description plate
_exptl_crystal_F_000 492.00
_exptl_crystal_size_max 0.100
_exptl_crystal_size_mid 0.100
_exptl_crystal_size_min 0.05
_refine_diff_density_max 1.11
_refine_diff_density_min -1.03
_refine_ls_extinction_method none
_refine_ls_goodness_of_fit_obs 1.537
_refine_ls_hydrogen_treatment 'H atoms riding with U(H) = 1.2Ueq(C)'
_refine_ls_matrix_type full
_refine_ls_number_constraints 0
_refine_ls_number_parameters 199
_refine_ls_number_reflns 2230
_refine_ls_number_restraints 0
_refine_ls_R_factor_obs 0.0277
_refine_ls_shift/esd_max 0.0030
_refine_ls_shift/esd_mean 0.0000
_refine_ls_structure_factor_coef F
_refine_ls_weighting_details 'w = 1/[\s^2^(Fo) + 0.000001|Fo|^2^]'
_refine_ls_weighting_scheme calc
_refine_ls_wR_factor_obs 0.0211
_reflns_number_observed 2230
_reflns_number_total 2494
_reflns_observed_criterion I>2.0sigma(I)
_cod_data_source_file ic971477n_4.cif
_cod_data_source_block IC971477N-9-a-0/ReOCl2(bpenO)
_cod_depositor_comments
;
The following automatic conversions were performed:

'_exptl_crystal_density_meas' value 'not measured' was changed to '?'
- the value is perceived as not measured.

Automatic conversion script
Id: cif_fix_values 3008 2015-01-20 13:52:24Z robertas 

The following automatic conversions were performed:

'_refine_ls_weighting_scheme' value 'w = 1/[\s^2^(Fo) +
0.000001|Fo|^2^]' was changed to 'calc'. New tag
'_refine_ls_weighting_details' was created. The value of the new tag
was set to 'w = 1/[\s^2^(Fo) + 0.000001|Fo|^2^]'.

Automatic conversion script
Id: cif_fix_values 3143 2015-03-26 13:38:13Z robertas 
;
_cod_original_cell_volume 816.5(2)
_cod_original_sg_symbol_H-M 'P 21 '
_cod_original_formula_sum 'C14 H16 Cl2 N3 O2 Re '
_cod_database_code 4322739

loop_
_symmetry_equiv_pos_as_xyz
x,y,z
-x,1/2+y,-z

loop_
_atom_site_aniso_label
_atom_site_aniso_U_11
_atom_site_aniso_U_22
_atom_site_aniso_U_33
_atom_site_aniso_U_12
_atom_site_aniso_U_13
_atom_site_aniso_U_23
Re1 0.02407(9) 0.02081(9) 0.02514(10) -0.0009(2) 0.00344(7) -0.0002(3)
Cl1 0.052(1) 0.040(1) 0.050(1) -0.0143(9) 0.0191(10) 0.010(1)
Cl2 0.0276(7) 0.046(2) 0.0358(8) -0.0022(8) -0.0036(6) -0.0070(9)
O1 0.036(3) 0.024(3) 0.035(3) 0.009(2) 0.011(2) -0.006(2)
O2 0.027(2) 0.027(2) 0.038(3) -0.001(2) 0.013(2) -0.009(2)
N1 0.019(2) 0.027(3) 0.023(3) -0.006(2) 0.003(2) -0.001(3)
N11 0.027(2) 0.035(3) 0.023(2) 0.003(2) 0.003(2) -0.002(2)
N21 0.044(4) 0.066(5) 0.040(4) 0.013(4) 0.000(3) 0.021(4)
C1 0.033(4) 0.023(3) 0.048(4) 0.001(3) 0.008(3) 0.004(3)
C2 0.031(3) 0.024(3) 0.053(4) 0.001(3) 0.017(3) -0.007(3)
C12 0.024(3) 0.039(4) 0.031(3) 0.003(2) 0.008(2) -0.012(3)
C13 0.028(4) 0.080(6) 0.033(3) -0.013(4) 0.002(3) -0.013(4)
C14 0.032(4) 0.102(7) 0.028(3) 0.005(4) -0.007(3) -0.016(4)
C15 0.057(5) 0.076(8) 0.028(4) 0.003(4) -0.003(3) -0.004(4)
C16 0.051(3) 0.049(5) 0.025(3) -0.001(6) 0.008(2) 0.003(5)
C17 0.021(2) 0.041(4) 0.033(3) -0.001(3) 0.003(2) -0.002(3)
C22 0.041(3) 0.030(4) 0.026(4) 0.003(3) 0.007(3) 0.003(3)
C23 0.040(3) 0.047(5) 0.051(5) 0.003(3) 0.013(4) 0.016(4)
C24 0.065(5) 0.044(5) 0.066(6) -0.010(4) 0.039(4) 0.013(4)
C25 0.087(5) 0.057(6) 0.062(6) 0.020(5) 0.046(5) 0.033(5)
C26 0.080(5) 0.071(7) 0.046(6) 0.018(5) 0.008(5) 0.041(5)
C27 0.031(3) 0.034(4) 0.023(3) -0.003(3) 0.002(3) -0.001(3)

loop_
_atom_site_label
_atom_site_fract_x
_atom_site_fract_y
_atom_site_fract_z
_atom_site_U_iso_or_equiv
_atom_site_thermal_displace_type
_atom_site_calc_flag
_atom_site_calc_attached_atom
_atom_site_occupancy
_atom_site_refinement_flags
Re1 0.17608(3) 0.245(1) 0.54847(2) 0.02388(5) Uani d . 1.00 .
Cl1 0.3587(3) 0.345(1) 0.4207(2) 0.0463(6) Uani d . 1.00 .
Cl2 0.4678(2) 0.265(1) 0.7530(2) 0.0387(6) Uani d . 1.00 .
O1 0.0184(7) 0.325(1) 0.6047(5) 0.031(1) Uani d . 1.00 .
O2 0.2917(6) 0.125(1) 0.4901(5) 0.029(1) Uani d . 1.00 .
N1 0.0118(8) 0.126(1) 0.6388(6) 0.023(1) Uani d . 1.00 .
N11 -0.0762(8) 0.211(1) 0.3677(6) 0.029(1) Uani d . 1.00 .
N21 0.115(1) 0.018(2) 0.9735(8) 0.052(2) Uani d . 1.00 .
C1 0.129(1) 0.027(2) 0.6324(8) 0.035(2) Uani d . 1.00 .
C2 0.201(1) 0.029(2) 0.4954(8) 0.035(2) Uani d . 1.00 .
C12 -0.2248(9) 0.149(2) 0.3916(7) 0.031(2) Uani d . 1.00 .
C13 -0.392(1) 0.117(2) 0.2823(8) 0.048(2) Uani d . 1.00 .
C14 -0.409(1) 0.150(2) 0.1497(8) 0.057(2) Uani d . 1.00 .
C15 -0.259(1) 0.215(2) 0.1241(8) 0.056(3) Uani d . 1.00 .
C16 -0.0942(10) 0.240(2) 0.2352(6) 0.042(2) Uani d . 1.00 .
C17 -0.2049(9) 0.122(1) 0.5459(7) 0.033(2) Uani d . 1.00 .
C22 -0.049(1) 0.061(2) 0.8768(8) 0.033(2) Uani d . 1.00 .
C23 -0.251(1) 0.030(2) 0.8600(9) 0.046(2) Uani d . 1.00 .
C24 -0.293(1) -0.044(2) 0.9451(10) 0.054(3) Uani d . 1.00 .
C25 -0.130(2) -0.084(2) 1.049(1) 0.064(3) Uani d . 1.00 .
C26 0.064(2) -0.051(2) 1.059(1) 0.067(3) Uani d . 1.00 .
C27 0.0141(9) 0.146(1) 0.7902(7) 0.030(2) Uani d . 1.00 .
H1A 0.0375 -0.0273 0.6316 0.0421 Uiso calc . 1.00 .
H1B 0.2474 0.0229 0.7130 0.0421 Uiso calc . 1.00 .
H2A 0.0842 0.0208 0.4150 0.0417 Uiso calc . 1.00 .
H2B 0.3020 -0.0212 0.4971 0.0417 Uiso calc . 1.00 .
H13 -0.4946 0.0730 0.3014 0.0570 Uiso calc . 1.00 .
H14 -0.5236 0.1302 0.0738 0.0672 Uiso calc . 1.00 .
H15 -0.2722 0.2432 0.0313 0.0670 Uiso calc . 1.00 .
H16 0.0145 0.2828 0.2157 0.0501 Uiso calc . 1.00 .
H17A -0.2570 0.0571 0.5497 0.0389 Uiso calc . 1.00 .
H17B -0.2885 0.1696 0.5825 0.0389 Uiso calc . 1.00 .
H23 -0.3660 0.0643 0.7869 0.0556 Uiso calc . 1.00 .
H24 -0.4339 -0.0694 0.9257 0.0678 Uiso calc . 1.00 .
H25 -0.1529 -0.1336 1.1136 0.0785 Uiso calc . 1.00 .
H26 0.1774 -0.0761 1.1335 0.0799 Uiso calc . 1.00 .
H27A 0.1533 0.1664 0.8387 0.0365 Uiso calc . 1.00 .
H27B -0.0791 0.2018 0.7904 0.0365 Uiso calc . 1.00 .

loop_
_atom_type_symbol
_atom_type_oxidation_number
_atom_type_number_in_cell
_atom_type_scat_dispersion_real
_atom_type_scat_dispersion_imag
_atom_type_scat_source
C 0 28 0.003 0.002
;International Tables for Crystallography
(1992, Vol. C, Tables 4.2.6.8 and 6.1.1.1)
;
H 0 32 0.000 0.000
;International Tables for Crystallography
(1992, Vol. C, Table 6.1.1.2)
;
O 0 4 0.011 0.006
;International Tables for Crystallography
(1992, Vol. C, Tables 4.2.6.8 and 6.1.1.1)
;
N 0 6 0.006 0.003
;International Tables for Crystallography
(1992, Vol. C, Tables 4.2.6.8 and 6.1.1.1)
;
Cl 0 4 0.148 0.159
;International Tables for Crystallography
(1992, Vol. C, Tables 4.2.6.8 and 6.1.1.1)
;
Re 0 2 -1.018 7.231
;International Tables for Crystallography
(1992, Vol. C, Tables 4.2.6.8 and 6.1.1.1)
;

loop_
_geom_angle_atom_site_label_1
_geom_angle_atom_site_label_2
_geom_angle_atom_site_label_3
_geom_angle
_geom_angle_site_symmetry_1
_geom_angle_site_symmetry_2
_geom_angle_site_symmetry_3
_geom_angle_publ_flag
CL2 RE1 CL1 87.79(9) 1_555 1_555 1_555 yes
CL2 RE1 O1 95.1(2) 1_555 1_555 1_555 yes
CL2 RE1 O2 92.6(2) 1_555 1_555 1_555 yes
CL2 RE1 N1 97.1(2) 1_555 1_555 1_555 yes
CL2 RE1 N11 174.4(2) 1_555 1_555 1_555 yes
CL1 RE1 O1 104.7(2) 1_555 1_555 1_555 yes
CL1 RE1 O2 91.0(2) 1_555 1_555 1_555 yes
CL1 RE1 N1 168.5(2) 1_555 1_555 1_555 yes
CL1 RE1 N11 94.7(2) 1_555 1_555 1_555 yes
O1 RE1 O2 162.7(3) 1_555 1_555 1_555 yes
O1 RE1 N1 85.3(2) 1_555 1_555 1_555 yes
O1 RE1 N11 89.1(3) 1_555 1_555 1_555 yes
O2 RE1 N1 78.4(3) 1_555 1_555 1_555 yes
O2 RE1 N11 82.4(2) 1_555 1_555 1_555 yes
N1 RE1 N11 79.6(3) 1_555 1_555 1_555 yes
RE1 O2 C2 122.3(5) 1_555 1_555 1_555 no
RE1 N1 C1 107.1(5) 1_555 1_555 1_555 no
RE1 N1 C17 106.0(5) 1_555 1_555 1_555 no
RE1 N1 C27 112.6(5) 1_555 1_555 1_555 no
C1 N1 C17 111.1(7) 1_555 1_555 1_555 no
C1 N1 C27 108.3(7) 1_555 1_555 1_555 no
C17 N1 C27 111.7(6) 1_555 1_555 1_555 no
RE1 N11 C12 115.7(5) 1_555 1_555 1_555 no
RE1 N11 C16 126.6(7) 1_555 1_555 1_555 no
C12 N11 C16 117.6(9) 1_555 1_555 1_555 no
C22 N21 C26 115(1) 1_555 1_555 1_555 no
N1 C1 C2 106.9(7) 1_555 1_555 1_555 no
N1 C1 H1A 109(1) 1_555 1_555 1_555 no
N1 C1 H1B 108(1) 1_555 1_555 1_555 no
C2 C1 H1A 110.7(9) 1_555 1_555 1_555 no
C2 C1 H1B 110.0(7) 1_555 1_555 1_555 no
H1A C1 H1B 110(1) 1_555 1_555 1_555 no
O2 C2 C1 106.2(7) 1_555 1_555 1_555 no
O2 C2 H2A 109(1) 1_555 1_555 1_555 no
O2 C2 H2B 109(1) 1_555 1_555 1_555 no
C1 C2 H2A 110.3(7) 1_555 1_555 1_555 no
C1 C2 H2B 110.5(9) 1_555 1_555 1_555 no
H2A C2 H2B 110(1) 1_555 1_555 1_555 no
N11 C12 C13 121.7(8) 1_555 1_555 1_555 no
N11 C12 C17 115.6(7) 1_555 1_555 1_555 no
C13 C12 C17 122.5(8) 1_555 1_555 1_555 no
C12 C13 C14 119.3(9) 1_555 1_555 1_555 no
C12 C13 H13 120.4(10) 1_555 1_555 1_555 no
C14 C13 H13 120.3(9) 1_555 1_555 1_555 no
C13 C14 C15 119.5(9) 1_555 1_555 1_555 no
C13 C14 H14 120(1) 1_555 1_555 1_555 no
C15 C14 H14 119(1) 1_555 1_555 1_555 no
C14 C15 C16 118(1) 1_555 1_555 1_555 no
C14 C15 H15 121(1) 1_555 1_555 1_555 no
C16 C15 H15 120(1) 1_555 1_555 1_555 no
N11 C16 C15 123(1) 1_555 1_555 1_555 no
N11 C16 H16 118.6(9) 1_555 1_555 1_555 no
C15 C16 H16 118.0(10) 1_555 1_555 1_555 no
N1 C17 C12 114.8(6) 1_555 1_555 1_555 no
N1 C17 H17A 108.3(8) 1_555 1_555 1_555 no
N1 C17 H17B 107.9(8) 1_555 1_555 1_555 no
C12 C17 H17A 108.3(8) 1_555 1_555 1_555 no
C12 C17 H17B 107.7(9) 1_555 1_555 1_555 no
H17A C17 H17B 109.8(9) 1_555 1_555 1_555 no
N21 C22 C23 122.7(9) 1_555 1_555 1_555 no
N21 C22 C27 113.9(9) 1_555 1_555 1_555 no
C23 C22 C27 123.5(8) 1_555 1_555 1_555 no
C22 C23 C24 119.5(9) 1_555 1_555 1_555 no
C22 C23 H23 119(1) 1_555 1_555 1_555 no
C24 C23 H23 121(1) 1_555 1_555 1_555 no
C23 C24 C25 118.6(10) 1_555 1_555 1_555 no
C23 C24 H24 118(1) 1_555 1_555 1_555 no
C25 C24 H24 122(1) 1_555 1_555 1_555 no
C24 C25 C26 118(1) 1_555 1_555 1_555 no
C24 C25 H25 121(1) 1_555 1_555 1_555 no
C26 C25 H25 119(1) 1_555 1_555 1_555 no
N21 C26 C25 124(1) 1_555 1_555 1_555 no
N21 C26 H26 115(1) 1_555 1_555 1_555 no
C25 C26 H26 119(1) 1_555 1_555 1_555 no
N1 C27 C22 118.5(7) 1_555 1_555 1_555 no
N1 C27 H27A 107.5(7) 1_555 1_555 1_555 no
N1 C27 H27B 107.1(7) 1_555 1_555 1_555 no
C22 C27 H27A 107(1) 1_555 1_555 1_555 no
C22 C27 H27B 107(1) 1_555 1_555 1_555 no
H27A C27 H27B 107(2) 1_555 1_555 1_555 no

loop_
_geom_bond_atom_site_label_1
_geom_bond_atom_site_label_2
_geom_bond_distance
_geom_bond_site_symmetry_1
_geom_bond_site_symmetry_2
_geom_bond_publ_flag
RE1 CL1 2.350(2) 1_555 1_555 yes
RE1 CL2 2.390(2) 1_555 1_555 yes
RE1 O1 1.675(5) 1_555 1_555 yes
RE1 O2 1.904(6) 1_555 1_555 yes
RE1 N1 2.214(7) 1_555 1_555 yes
RE1 N11 2.125(6) 1_555 1_555 yes
O2 C2 1.421(10) 1_555 1_555 no
N1 C1 1.54(1) 1_555 1_555 no
N1 C17 1.476(10) 1_555 1_555 no
N1 C27 1.49(1) 1_555 1_555 no
N11 C12 1.347(10) 1_555 1_555 no
N11 C16 1.32(1) 1_555 1_555 no
N21 C22 1.36(1) 1_555 1_555 no
N21 C26 1.34(1) 1_555 1_555 no
C1 C2 1.52(1) 1_555 1_555 no
C1 H1A 0.933 1_555 1_555 no
C1 H1B 0.952 1_555 1_555 no
C2 H2A 0.947 1_555 1_555 no
C2 H2B 0.939 1_555 1_555 no
C12 C13 1.38(1) 1_555 1_555 no
C12 C17 1.51(1) 1_555 1_555 no
C13 C14 1.33(1) 1_555 1_555 no
C13 H13 0.944 1_555 1_555 no
C14 C15 1.38(1) 1_555 1_555 no
C14 H14 0.943 1_555 1_555 no
C15 C16 1.36(1) 1_555 1_555 no
C15 H15 0.957 1_555 1_555 no
C16 H16 0.965 1_555 1_555 no
C17 H17A 0.935 1_555 1_555 no
C17 H17B 0.961 1_555 1_555 no
C22 C23 1.36(1) 1_555 1_555 no
C22 C27 1.53(1) 1_555 1_555 no
C23 C24 1.36(1) 1_555 1_555 no
C23 H23 1.001 1_555 1_555 no
C24 C25 1.38(2) 1_555 1_555 no
C24 H24 0.953 1_555 1_555 no
C25 C26 1.33(2) 1_555 1_555 no
C25 H25 0.942 1_555 1_555 no
C26 H26 0.951 1_555 1_555 no
C27 H27A 0.955 1_555 1_555 no
C27 H27B 0.964 1_555 1_555 no
